data_4312367
loop_
_publ_author_name
'Lauren A. Borkowski'
'Christopher L. Cahill'

_publ_contact_author_address
;Department of Chemistry
George Washington University
725 21st Street, NW
Washington, DC 20052
;
_publ_contact_author_email cahill@gwu.edu
_publ_contact_author_fax 202-994-5873
_publ_contact_author_name 'Christopher L. Cahill'
_publ_contact_author_phone 202-994-6959
_publ_section_title
;
 Topological Evolution in Uranyl Dicarboxylates: Synthesis and Structures
 of One-Dimensional UO2(C6H8O4)(H2O)2 and Three-Dimensional UO2(C6H8O4)
;
_journal_name_full 'Inorganic Chemistry'
_journal_page_first 7041
_journal_page_last 7045
_journal_paper_doi 10.1021/ic030196e
_journal_volume 42
_journal_year 2003
_chemical_formula_sum 'C6 H8 O6 U'
_chemical_formula_weight 414.15
_chemical_name_systematic
;
   ?
;
_space_group_IT_number 2
_symmetry_cell_setting triclinic
_symmetry_space_group_name_Hall '-P 1'
_symmetry_space_group_name_H-M 'P -1'
_atom_sites_solution_hydrogens geom
_atom_sites_solution_primary direct
_atom_sites_solution_secondary difmap
_audit_creation_method SHELXL-97
_cell_angle_alpha 87.769(9)
_cell_angle_beta 78.957(8)
_cell_angle_gamma 81.365(11)
_cell_formula_units_Z 2
_cell_length_a 5.5835(12)
_cell_length_b 8.791(2)
_cell_length_c 9.2976(17)
_cell_measurement_reflns_used 2958
_cell_measurement_temperature 293(2)
_cell_measurement_theta_max 30.35
_cell_measurement_theta_min 2.32
_cell_volume 442.82(16)
_computing_cell_refinement 'SAINT (Bruker-AXS)'
_computing_data_collection 'SMART V5.05 (Bruker-AXS)'
_computing_data_reduction 'SAINT (Bruker-AXS)'
_computing_publication_material 'WINGX (Farrugia, 1998)'
_computing_structure_refinement 'SHELXL-97 (Sheldrick, 1997)'
_computing_structure_solution 'SHELXS-97 (Sheldrick, 1990)'
_diffrn_ambient_temperature 293(2)
_diffrn_measured_fraction_theta_full 0.876
_diffrn_measured_fraction_theta_max 0.876
_diffrn_measurement_device_type 'Bruker APEX CCD'
_diffrn_measurement_method 'omega/phi scans'
_diffrn_radiation_monochromator graphite
_diffrn_radiation_source 'fine-focus sealed tube'
_diffrn_radiation_type MoK\a
_diffrn_radiation_wavelength 0.71073
_diffrn_reflns_av_R_equivalents 0.0367
_diffrn_reflns_av_sigmaI/netI 0.0456
_diffrn_reflns_limit_h_max 7
_diffrn_reflns_limit_h_min -7
_diffrn_reflns_limit_k_max 12
_diffrn_reflns_limit_k_min -12
_diffrn_reflns_limit_l_max 5
_diffrn_reflns_limit_l_min -13
_diffrn_reflns_number 3937
_diffrn_reflns_theta_full 30.84
_diffrn_reflns_theta_max 30.84
_diffrn_reflns_theta_min 3.22
_exptl_absorpt_coefficient_mu 18.323
_exptl_absorpt_correction_T_max 0.693
_exptl_absorpt_correction_T_min 0.049
_exptl_absorpt_correction_type empirical
_exptl_absorpt_process_details SADABS
_exptl_crystal_colour 'pale yellow'
_exptl_crystal_density_diffrn 3.106
_exptl_crystal_density_method 'not measured'
_exptl_crystal_description plate
_exptl_crystal_F_000 368
_exptl_crystal_size_max 0.19
_exptl_crystal_size_mid 0.15
_exptl_crystal_size_min 0.02
_refine_diff_density_max 2.260
_refine_diff_density_min -2.260
_refine_diff_density_rms 0.279
_refine_ls_extinction_method none
_refine_ls_goodness_of_fit_ref 1.106
_refine_ls_hydrogen_treatment mixed
_refine_ls_matrix_type full
_refine_ls_number_parameters 118
_refine_ls_number_reflns 2424
_refine_ls_number_restraints 0
_refine_ls_restrained_S_all 1.106
_refine_ls_R_factor_all 0.0395
_refine_ls_R_factor_gt 0.0369
_refine_ls_shift/su_max 0.000
_refine_ls_shift/su_mean 0.000
_refine_ls_structure_factor_coef Fsqd
_refine_ls_weighting_details 'calc w=1/[\s^2^(Fo^2^)+(0.1000P)^2^+0.0000P] where P=(Fo^2^+2Fc^2^)/3'
_refine_ls_weighting_scheme calc
_refine_ls_wR_factor_gt 0.1390
_refine_ls_wR_factor_ref 0.1405
_reflns_number_gt 2245
_reflns_number_total 2424
_reflns_threshold_expression >2sigma(I)
_cod_data_source_file ic030196e_1.cif
_cod_data_source_block Lab1_82R
_cod_original_cell_volume 442.83(16)
_cod_database_code 4312367

loop_
_symmetry_equiv_pos_as_xyz
'x, y, z'
'-x, -y, -z'

loop_
_atom_site_label
_atom_site_type_symbol
_atom_site_fract_x
_atom_site_fract_y
_atom_site_fract_z
_atom_site_U_iso_or_equiv
_atom_site_adp_type
_atom_site_occupancy
_atom_site_symmetry_multiplicity
_atom_site_calc_flag
_atom_site_refinement_flags
_atom_site_disorder_assembly
_atom_site_disorder_group
U1 U 0.44979(6) 0.98360(4) 0.72790(3) 0.02144(15) Uani 1 1 d . . .
O1 O 0.1610(16) 1.0961(11) 0.7340(12) 0.040(2) Uani 1 1 d . . .
O2 O 0.7381(17) 0.8814(12) 0.7153(14) 0.049(3) Uani 1 1 d . . .
O3 O 0.4030(18) 0.8764(11) 0.4877(9) 0.040(2) Uani 1 1 d . . .
O4 O 0.2958(15) 0.7452(10) 0.6850(8) 0.0320(17) Uani 1 1 d . . .
O5 O 0.5699(16) 1.1841(10) 0.8376(8) 0.0314(17) Uani 1 1 d . . .
O6 O 0.316(2) 0.8960(12) 0.9567(9) 0.042(2) Uani 1 1 d . . .
C1 C 0.3004(19) 0.7648(12) 0.5496(11) 0.0238(19) Uani 1 1 d . . .
C2 C 0.198(2) 0.6648(15) 0.4624(11) 0.034(3) Uani 1 1 d . . .
H2A H 0.3307 0.6143 0.3894 0.051 Uiso 1 1 calc R . .
H2B H 0.0835 0.7286 0.4106 0.051 Uiso 1 1 calc R . .
C3 C 0.062(2) 0.5409(13) 0.5495(11) 0.027(2) Uani 1 1 d . . .
H3A H 0.1793 0.4671 0.5905 0.041 Uiso 1 1 calc R . .
H3B H -0.0600 0.5882 0.6299 0.041 Uiso 1 1 calc R . .
C4 C 0.671(2) 1.2035(14) 0.9448(11) 0.027(2) Uani 1 1 d . . .
C5 C 0.787(2) 1.3446(14) 0.9504(13) 0.030(2) Uani 1 1 d . . .
H5A H 0.9278 1.3428 0.8707 0.045 Uiso 1 1 calc R . .
H5B H 0.8462 1.3451 1.0418 0.045 Uiso 1 1 calc R . .
C6 C 0.609(2) 1.4895(14) 0.9386(12) 0.036(2) Uani 1 1 d . . .
H6A H 0.6962 1.5773 0.9355 0.054 Uiso 1 1 calc R . .
H6B H 0.5503 1.4883 0.8470 0.054 Uiso 1 1 calc R . .

loop_
_atom_site_aniso_label
_atom_site_aniso_U_11
_atom_site_aniso_U_22
_atom_site_aniso_U_33
_atom_site_aniso_U_23
_atom_site_aniso_U_13
_atom_site_aniso_U_12
U1 0.0273(2) 0.0186(2) 0.0213(2) -0.00131(13) -0.00674(13) -0.00934(14)
O1 0.032(4) 0.028(5) 0.055(6) 0.009(4) -0.012(4) 0.008(3)
O2 0.029(4) 0.039(5) 0.084(7) -0.031(5) -0.016(4) -0.008(4)
O3 0.060(5) 0.040(5) 0.026(4) 0.001(4) -0.002(4) -0.034(5)
O4 0.043(4) 0.030(4) 0.028(4) 0.005(3) -0.010(3) -0.019(4)
O5 0.050(4) 0.026(4) 0.026(4) -0.003(3) -0.016(3) -0.016(4)
O6 0.068(6) 0.039(5) 0.025(4) 0.005(4) -0.014(4) -0.022(5)
C1 0.030(4) 0.017(4) 0.028(5) -0.004(4) -0.008(4) -0.012(4)
C2 0.053(7) 0.034(6) 0.023(4) -0.004(4) -0.006(4) -0.035(5)
C3 0.041(5) 0.019(5) 0.026(4) -0.003(4) -0.008(4) -0.018(4)
C4 0.036(5) 0.029(5) 0.019(4) -0.002(4) -0.002(4) -0.013(4)
C5 0.036(5) 0.023(5) 0.034(5) -0.005(4) -0.007(4) -0.013(4)
C6 0.049(6) 0.028(6) 0.031(5) -0.008(5) 0.001(4) -0.014(5)

loop_
_atom_type_symbol
_atom_type_description
_atom_type_scat_dispersion_real
_atom_type_scat_dispersion_imag
_atom_type_scat_source
C C 0.0033 0.0016 'International Tables Vol C Tables 4.2.6.8 and 6.1.1.4'
H H 0.0000 0.0000 'International Tables Vol C Tables 4.2.6.8 and 6.1.1.4'
O O 0.0106 0.0060 'International Tables Vol C Tables 4.2.6.8 and 6.1.1.4'
U U -9.6767 9.6646 'International Tables Vol C Tables 4.2.6.8 and 6.1.1.4'

loop_
_geom_angle_atom_site_label_1
_geom_angle_atom_site_label_2
_geom_angle_atom_site_label_3
_geom_angle
_geom_angle_site_symmetry_1
_geom_angle_site_symmetry_3
_geom_angle_publ_flag
O2 U1 O1 176.8(4) . . ?
O2 U1 O6 93.6(5) . . ?
O1 U1 O6 89.2(4) . . ?
O2 U1 O5 90.5(4) . . ?
O1 U1 O5 88.2(4) . . ?
O6 U1 O5 87.0(3) . . ?
O2 U1 O3 89.1(5) . 2_676 ?
O1 U1 O3 87.9(4) . 2_676 ?
O6 U1 O3 168.0(3) . 2_676 ?
O5 U1 O3 81.3(3) . 2_676 ?
O2 U1 O4 89.0(4) . . ?
O1 U1 O4 93.1(4) . . ?
O6 U1 O4 76.6(3) . . ?
O5 U1 O4 163.4(3) . . ?
O3 U1 O4 115.2(3) 2_676 . ?
O2 U1 O3 91.4(4) . . ?
O1 U1 O3 88.0(4) . . ?
O6 U1 O3 127.6(3) . . ?
O5 U1 O3 145.2(3) . . ?
O3 U1 O3 63.9(3) 2_676 . ?
O4 U1 O3 51.4(3) . . ?
O2 U1 C1 92.3(4) . . ?
O1 U1 C1 88.6(4) . . ?
O6 U1 C1 101.6(3) . . ?
O5 U1 C1 170.8(3) . . ?
O3 U1 C1 89.9(3) 2_676 . ?
O4 U1 C1 25.5(3) . . ?
O3 U1 C1 26.0(3) . . ?
C1 O3 U1 150.5(7) . 2_676 ?
C1 O3 U1 93.4(6) . . ?
U1 O3 U1 116.1(3) 2_676 . ?
C1 O4 U1 97.3(6) . . ?
C4 O5 U1 138.0(8) . . ?
C4 O6 U1 150.7(9) 2_677 . ?
O4 C1 O3 117.2(9) . . ?
O4 C1 C2 123.1(10) . . ?
O3 C1 C2 119.7(10) . . ?
O4 C1 U1 57.1(5) . . ?
O3 C1 U1 60.6(5) . . ?
C2 C1 U1 173.6(9) . . ?
C1 C2 C3 115.3(9) . . ?
C1 C2 H2A 108.4 . . ?
C3 C2 H2A 108.4 . . ?
C1 C2 H2B 108.4 . . ?
C3 C2 H2B 108.4 . . ?
H2A C2 H2B 107.5 . . ?
C3 C3 C2 110.1(11) 2_566 . ?
C3 C3 H3A 109.6 2_566 . ?
C2 C3 H3A 109.6 . . ?
C3 C3 H3B 109.6 2_566 . ?
C2 C3 H3B 109.6 . . ?
H3A C3 H3B 108.2 . . ?
O6 C4 O5 121.2(11) 2_677 . ?
O6 C4 C5 119.2(10) 2_677 . ?
O5 C4 C5 119.5(10) . . ?
C4 C5 C6 112.1(10) . . ?
C4 C5 H5A 109.2 . . ?
C6 C5 H5A 109.2 . . ?
C4 C5 H5B 109.2 . . ?
C6 C5 H5B 109.2 . . ?
H5A C5 H5B 107.9 . . ?
C6 C6 C5 114.2(14) 2_687 . ?
C6 C6 H6A 108.7 2_687 . ?
C5 C6 H6A 108.7 . . ?
C6 C6 H6B 108.7 2_687 . ?
C5 C6 H6B 108.7 . . ?
H6A C6 H6B 107.6 . . ?

loop_
_geom_bond_atom_site_label_1
_geom_bond_atom_site_label_2
_geom_bond_distance
_geom_bond_site_symmetry_2
_geom_bond_publ_flag
U1 O2 1.707(9) . ?
U1 O1 1.753(8) . ?
U1 O6 2.261(9) . ?
U1 O5 2.314(8) . ?
U1 O3 2.385(8) 2_676 ?
U1 O4 2.455(8) . ?
U1 O3 2.531(8) . ?
U1 C1 2.899(10) . ?
O3 C1 1.273(13) . ?
O3 U1 2.385(8) 2_676 ?
O4 C1 1.260(13) . ?
O5 C4 1.266(13) . ?
O6 C4 1.247(14) 2_677 ?
C1 C2 1.465(14) . ?
C2 C3 1.535(14) . ?
C2 H2A 0.9700 . ?
C2 H2B 0.9700 . ?
C3 C3 1.517(19) 2_566 ?
C3 H3A 0.9700 . ?
C3 H3B 0.9700 . ?
C4 O6 1.247(14) 2_677 ?
C4 C5 1.488(15) . ?
C5 C6 1.508(17) . ?
C5 H5A 0.9700 . ?
C5 H5B 0.9700 . ?
C6 C6 1.49(2) 2_687 ?
C6 H6A 0.9700 . ?
C6 H6B 0.9700 . ?
